data_7239915
loop_
_publ_author_name
'Li, Rong-fang'
'Li, Rui-hao'
'Liu, Xin-fang'
'Chang, Xin-hong'
'Feng, Xun'

_publ_section_title
;
 Lanthanide complexes based on a conjugated pyridine carboxylate ligand:
 structures, luminescence and magnetic properties
;
_journal_issue 11
_journal_name_full 'RSC Advances'
_journal_page_first 6192
_journal_page_last 6199
_journal_paper_doi 10.1039/C9RA10975G
_journal_volume 10
_journal_year 2020
_chemical_formula_moiety 'C24 H12 N4 O8 Sm, H2 O'
_chemical_formula_sum 'C24 H14 N4 O9 Sm'
_chemical_formula_weight 652.77
_space_group_crystal_system monoclinic
_space_group_IT_number 14
_space_group_name_Hall '-P 2yn'
_space_group_name_H-M_alt 'P 1 21/n 1'
_symmetry_Int_Tables_number 14
_audit_creation_date 2018-04-18
_audit_creation_method
;
Olex2 1.2-alpha
(compiled 2015.09.16 svn.r3215 for OlexSys, GUI svn.r5097)
;
_audit_update_record
;
2020-01-17 deposited with the CCDC.	2020-01-29 downloaded from the CCDC.
;
_cell_angle_alpha 90
_cell_angle_beta 101.630(4)
_cell_angle_gamma 90
_cell_formula_units_Z 4
_cell_length_a 6.780(2)
_cell_length_b 27.939(8)
_cell_length_c 11.546(4)
_cell_measurement_reflns_used 7788
_cell_measurement_temperature 296(2)
_cell_measurement_theta_max 28.41
_cell_measurement_theta_min 2.32
_cell_volume 2142.2(12)
_computing_cell_refinement 'SAINT v7.60A (Bruker, 2009)'
_computing_data_collection 'Bruker SMART'
_computing_data_reduction 'SAINT v7.60A (Bruker, 2009)'
_computing_molecular_graphics 'Olex2 (Dolomanov et al., 2009)'
_computing_publication_material 'Olex2 (Dolomanov et al., 2009)'
_computing_structure_refinement 'olex2.refine (Bourhis et al., 2015)'
_computing_structure_solution 'SIR2004 (Burla et al., 2007)'
_diffrn_ambient_temperature 296.15
_diffrn_measured_fraction_theta_full 0.9982
_diffrn_measured_fraction_theta_max 0.9982
_diffrn_measurement_device_type 'CCD area detector'
_diffrn_measurement_method 'phi and omega scans'
_diffrn_radiation_monochromator graphite
_diffrn_radiation_type 'Mo K\a'
_diffrn_radiation_wavelength 0.71073
_diffrn_reflns_av_R_equivalents 0.0211
_diffrn_reflns_av_unetI/netI 0.0261
_diffrn_reflns_limit_h_max 8
_diffrn_reflns_limit_h_min -9
_diffrn_reflns_limit_k_max 37
_diffrn_reflns_limit_k_min -24
_diffrn_reflns_limit_l_max 15
_diffrn_reflns_limit_l_min -15
_diffrn_reflns_number 13563
_diffrn_reflns_theta_full 25.4982
_diffrn_reflns_theta_max 25.50
_diffrn_reflns_theta_min 1.46
_exptl_absorpt_coefficient_mu 2.812
_exptl_absorpt_correction_T_max 0.5898
_exptl_absorpt_correction_T_min 0.4483
_exptl_absorpt_correction_type multi-scan
_exptl_absorpt_process_details sadabs
_exptl_crystal_colour colourless
_exptl_crystal_colour_primary colourless
_exptl_crystal_density_diffrn 2.0239
_exptl_crystal_density_method 'not measured'
_exptl_crystal_description block
_exptl_crystal_F_000 1280.9601
_exptl_crystal_size_max 0.34
_exptl_crystal_size_mid 0.3
_exptl_crystal_size_min 0.21
_refine_diff_density_max 0.7434
_refine_diff_density_min -1.1433
_refine_diff_density_rms 0.1400
_refine_ls_d_res_high 0.8255
_refine_ls_d_res_low 13.9693
_refine_ls_goodness_of_fit_ref 1.0491
_refine_ls_hydrogen_treatment constr
_refine_ls_matrix_type full
_refine_ls_number_constraints 27
_refine_ls_number_parameters 342
_refine_ls_number_reflns 3975
_refine_ls_number_restraints 0
_refine_ls_restrained_S_all 1.0491
_refine_ls_R_factor_all 0.0255
_refine_ls_R_factor_gt 0.0229
_refine_ls_shift/su_max 0.0000
_refine_ls_shift/su_mean 0.0000
_refine_ls_structure_factor_coef Fsqd
_refine_ls_weighting_details 'w=1/[\s^2^(Fo^2^)+(0.0343P)^2^+4.2102P] where P=(Fo^2^+2Fc^2^)/3'
_refine_ls_weighting_scheme calc
_refine_ls_wR_factor_gt 0.0603
_refine_ls_wR_factor_ref 0.0661
_reflns_Friedel_coverage 0.0
_reflns_limit_h_max 6
_reflns_limit_h_min -8
_reflns_limit_k_max 33
_reflns_limit_k_min 0
_reflns_limit_l_max 13
_reflns_limit_l_min -5
_reflns_number_gt 3716
_reflns_number_total 3975
_reflns_threshold_expression I>=2u(I)
_cod_data_source_file c9ra10975g2.cif
_cod_data_source_block A
_cod_depositor_comments 'Adding full bibliography for 7239914--7239916.cif.'
_cod_original_cell_volume 2142.1(12)
_cod_original_sg_symbol_Hall '-P 2ybc (x-z,y,z)'
_cod_database_code 7239915
_olex2_refinement_description
;
1. Fixed Uiso
 At 1.2 times of:
  All C(H) groups
 At 1.5 times of:
  All O(H,H) groups
2.a Riding coordinates:
 O1(H1a,H1b)
2.b Aromatic/amide H refined with riding coordinates:
 C3(H3), C4(H4), C5(H5), C8(H8), C9(H9), C10(H10), C15(H15), C16(H16),
 C17(H17), C20(H20), C21(H21), C22(H22)
;
_olex2_submission_special_instructions 'No special instructions were received'

loop_
_space_group_symop_id
_space_group_symop_operation_xyz
1 x,y,z
2 -x+1/2,y+1/2,-z+1/2
3 -x,-y,-z
4 x-1/2,-y-1/2,z-1/2

loop_
_atom_site_label
_atom_site_type_symbol
_atom_site_fract_x
_atom_site_fract_y
_atom_site_fract_z
_atom_site_U_iso_or_equiv
_atom_site_adp_type
_atom_site_occupancy
_atom_site_refinement_flags_posn
Sm1 Sm 0.81656(2) 0.133294(6) 0.264003(14) 0.01659(7) Uani 1.000000 .
N1 N 0.7802(4) 0.19695(10) 0.1030(2) 0.0175(6) Uani 1.000000 .
N2 N 0.7984(4) 0.22044(10) 0.3252(3) 0.0199(6) Uani 1.000000 .
N3 N 0.5435(4) 0.06596(10) 0.2258(3) 0.0192(6) Uani 1.000000 .
N4 N 0.9195(4) 0.04285(10) 0.3166(3) 0.0218(6) Uani 1.000000 .
O1 O 0.5343(5) 0.12171(11) 0.6665(3) 0.0407(7) Uani 1.000000 .
H1a H 0.6123(5) 0.11579(11) 0.7396(3) 0.0610(11) Uiso 1.000000 R
H1b H 0.6137(5) 0.13849(11) 0.6462(3) 0.0610(11) Uiso 1.000000 R
O2 O 0.1341(4) 0.14418(9) 0.1990(2) 0.0277(6) Uani 1.000000 .
O3 O 0.4632(3) 0.15855(8) 0.2283(2) 0.0240(5) Uani 1.000000 .
O4 O 0.7649(5) 0.14519(10) 0.4578(2) 0.0330(6) Uani 1.000000 .
O5 O 0.7686(6) 0.19019(12) 0.6154(3) 0.0507(9) Uani 1.000000 .
O6 O 1.1437(4) 0.11410(10) 0.4272(2) 0.0324(6) Uani 1.000000 .
O7 O 1.3772(4) 0.06273(11) 0.5169(3) 0.0418(7) Uani 1.000000 .
O8 O 0.7548(4) 0.10381(9) 0.0665(2) 0.0234(5) Uani 1.000000 .
O9 O 0.7763(6) 0.11168(11) -0.1208(3) 0.0539(9) Uani 1.000000 .
C1 C 0.7678(6) 0.12820(12) -0.0230(3) 0.0240(8) Uani 1.000000 .
C2 C 0.7754(5) 0.18202(13) -0.0070(3) 0.0210(7) Uani 1.000000 .
C3 C 0.7769(6) 0.21322(14) -0.0997(3) 0.0262(8) Uani 1.000000 .
H3 H 0.7746(6) 0.20186(14) -0.1757(3) 0.0314(10) Uiso 1.000000 R
C4 C 0.7822(6) 0.26180(14) -0.0763(3) 0.0299(9) Uani 1.000000 .
H4 H 0.7850(6) 0.28367(14) -0.1367(3) 0.0359(10) Uiso 1.000000 R
C5 C 0.7832(6) 0.27753(13) 0.0358(3) 0.0271(8) Uani 1.000000 .
H5 H 0.7834(6) 0.31014(13) 0.0519(3) 0.0326(10) Uiso 1.000000 R
C6 C 0.7839(5) 0.24422(12) 0.1256(3) 0.0204(7) Uani 1.000000 .
C7 C 0.7834(5) 0.25725(13) 0.2493(3) 0.0226(7) Uani 1.000000 .
C8 C 0.7629(6) 0.30375(14) 0.2868(4) 0.0313(9) Uani 1.000000 .
H8 H 0.7486(6) 0.32899(14) 0.2333(4) 0.0376(10) Uiso 1.000000 R
C9 C 0.7639(6) 0.31212(15) 0.4040(4) 0.0368(10) Uani 1.000000 .
H9 H 0.7556(6) 0.34328(15) 0.4309(4) 0.0441(12) Uiso 1.000000 R
C10 C 0.7772(6) 0.27445(15) 0.4815(4) 0.0331(9) Uani 1.000000 .
H10 H 0.7784(6) 0.27955(15) 0.5613(4) 0.0397(11) Uiso 1.000000 R
C11 C 0.7886(5) 0.22879(14) 0.4377(3) 0.0242(8) Uani 1.000000 .
C12 C 0.7758(6) 0.18468(15) 0.5108(3) 0.0290(8) Uani 1.000000 .
C13 C 0.3134(5) 0.13172(12) 0.2054(3) 0.0192(7) Uani 1.000000 .
C14 C 0.3554(5) 0.08034(12) 0.1806(3) 0.0194(7) Uani 1.000000 .
C15 C 0.2118(6) 0.05056(14) 0.1151(4) 0.0285(8) Uani 1.000000 .
H15 H 0.0816(6) 0.06140(14) 0.0858(4) 0.0342(10) Uiso 1.000000 R
C16 C 0.2672(6) 0.00441(15) 0.0947(4) 0.0363(10) Uani 1.000000 .
H16 H 0.1756(6) -0.01633(15) 0.0493(4) 0.0436(12) Uiso 1.000000 R
C17 C 0.4591(6) -0.01064(14) 0.1421(4) 0.0317(9) Uani 1.000000 .
H17 H 0.4978(6) -0.04190(14) 0.1301(4) 0.0380(11) Uiso 1.000000 R
C18 C 0.5943(5) 0.02069(12) 0.2073(3) 0.0217(7) Uani 1.000000 .
C19 C 0.8024(5) 0.00687(13) 0.2660(3) 0.0239(8) Uani 1.000000 .
C20 C 0.8697(6) -0.03998(15) 0.2749(4) 0.0356(10) Uani 1.000000 .
H20 H 0.7883(6) -0.06431(15) 0.2364(4) 0.0427(11) Uiso 1.000000 R
C21 C 1.0562(7) -0.05049(15) 0.3402(4) 0.0404(10) Uani 1.000000 .
H21 H 1.1029(7) -0.08187(15) 0.3459(4) 0.0485(13) Uiso 1.000000 R
C22 C 1.1738(6) -0.01428(15) 0.3974(4) 0.0358(10) Uani 1.000000 .
H22 H 1.2991(6) -0.02066(15) 0.4447(4) 0.0430(11) Uiso 1.000000 R
C23 C 1.1005(6) 0.03204(13) 0.3826(3) 0.0254(8) Uani 1.000000 .
C24 C 1.2115(6) 0.07379(14) 0.4445(3) 0.0283(8) Uani 1.000000 .

loop_
_atom_site_aniso_label
_atom_site_aniso_U_11
_atom_site_aniso_U_22
_atom_site_aniso_U_33
_atom_site_aniso_U_12
_atom_site_aniso_U_13
_atom_site_aniso_U_23
Sm1 0.01542(11) 0.01551(11) 0.01872(11) 0.00105(6) 0.00314(7) 0.00051(6)
N1 0.0150(13) 0.0167(14) 0.0204(15) 0.0006(11) 0.0027(11) 0.0001(11)
N2 0.0169(14) 0.0204(15) 0.0216(15) -0.0002(11) 0.0017(12) -0.0010(12)
N3 0.0175(14) 0.0185(14) 0.0222(15) 0.0012(11) 0.0056(11) 0.0007(11)
N4 0.0206(15) 0.0223(15) 0.0231(16) 0.0065(12) 0.0059(12) 0.0039(12)
O1 0.0378(17) 0.0478(18) 0.0354(17) -0.0004(14) 0.0053(13) -0.0019(14)
O2 0.0167(12) 0.0286(14) 0.0380(15) 0.0045(11) 0.0061(11) -0.0008(12)
O3 0.0162(12) 0.0187(13) 0.0368(15) -0.0001(10) 0.0041(10) 0.0000(11)
O4 0.0497(18) 0.0279(14) 0.0238(14) 0.0070(13) 0.0132(13) 0.0021(11)
O5 0.081(3) 0.051(2) 0.0218(15) -0.0094(18) 0.0158(16) -0.0057(14)
O6 0.0303(15) 0.0289(15) 0.0339(15) 0.0034(12) -0.0031(12) 0.0008(12)
O7 0.0281(15) 0.0461(18) 0.0440(18) 0.0138(13) -0.0097(13) -0.0008(14)
O8 0.0291(13) 0.0204(12) 0.0213(13) -0.0035(10) 0.0067(10) -0.0023(10)
O9 0.109(3) 0.0307(17) 0.0234(16) -0.0001(18) 0.0153(17) -0.0054(13)
C1 0.028(2) 0.0225(19) 0.0202(19) -0.0011(14) 0.0016(15) -0.0018(14)
C2 0.0169(16) 0.0242(18) 0.0209(17) 0.0001(14) 0.0015(13) 0.0016(14)
C3 0.0263(19) 0.031(2) 0.0201(18) -0.0016(15) 0.0017(15) 0.0058(15)
C4 0.027(2) 0.033(2) 0.028(2) -0.0015(16) 0.0039(16) 0.0121(16)
C5 0.0262(19) 0.0182(18) 0.036(2) -0.0009(14) 0.0047(16) 0.0055(15)
C6 0.0169(16) 0.0181(17) 0.0249(18) 0.0009(13) 0.0013(14) 0.0006(14)
C7 0.0161(17) 0.0210(18) 0.030(2) -0.0010(13) 0.0030(14) -0.0000(14)
C8 0.033(2) 0.0186(19) 0.044(2) -0.0025(16) 0.0120(18) -0.0036(16)
C9 0.039(2) 0.025(2) 0.049(3) -0.0053(17) 0.015(2) -0.0147(18)
C10 0.030(2) 0.039(2) 0.031(2) -0.0050(17) 0.0087(17) -0.0148(18)
C11 0.0173(17) 0.032(2) 0.0230(18) -0.0018(15) 0.0030(14) -0.0045(15)
C12 0.0261(19) 0.040(2) 0.0199(19) 0.0035(16) 0.0018(15) -0.0023(16)
C13 0.0163(17) 0.0268(19) 0.0150(16) 0.0007(13) 0.0046(13) 0.0019(13)
C14 0.0174(17) 0.0211(17) 0.0211(17) -0.0000(13) 0.0071(13) -0.0007(14)
C15 0.0203(18) 0.027(2) 0.037(2) 0.0004(15) 0.0013(16) -0.0039(16)
C16 0.029(2) 0.026(2) 0.050(3) -0.0078(16) -0.0003(19) -0.0122(18)
C17 0.031(2) 0.0192(19) 0.044(2) -0.0014(16) 0.0060(18) -0.0068(17)
C18 0.0218(18) 0.0196(17) 0.0256(18) 0.0016(14) 0.0097(15) 0.0026(14)
C19 0.0253(19) 0.0177(18) 0.030(2) 0.0029(14) 0.0073(16) 0.0008(14)
C20 0.032(2) 0.023(2) 0.051(3) 0.0030(17) 0.0073(19) -0.0034(18)
C21 0.040(2) 0.024(2) 0.058(3) 0.0150(18) 0.011(2) 0.0061(19)
C22 0.029(2) 0.034(2) 0.043(2) 0.0146(18) 0.0061(18) 0.0059(19)
C23 0.0253(19) 0.0275(19) 0.0243(19) 0.0084(15) 0.0068(15) 0.0049(15)
C24 0.0258(19) 0.033(2) 0.0251(19) 0.0067(16) 0.0038(15) 0.0036(16)

loop_
_atom_type_symbol
_atom_type_scat_dispersion_real
_atom_type_scat_dispersion_imag
_atom_type_scat_Cromer_Mann_a1
_atom_type_scat_Cromer_Mann_a2
_atom_type_scat_Cromer_Mann_a3
_atom_type_scat_Cromer_Mann_a4
_atom_type_scat_Cromer_Mann_b1
_atom_type_scat_Cromer_Mann_b2
_atom_type_scat_Cromer_Mann_b3
_atom_type_scat_Cromer_Mann_b4
_atom_type_scat_Cromer_Mann_c
_atom_type_scat_source
_atom_type_scat_dispersion_source
H 0.00000 0.00000 0.49300 0.32291 0.14019 0.04081 10.51090 26.12570 3.14236 57.79970 0.0030380000826 'International Tables Volume C Table 6.1.1.4 (pp. 500-502)' 'Henke, Gullikson and Davis, At. Data and Nucl. Data Tables, 1993, 54, 2'
C 0.00347 0.00161 2.31000 1.02000 1.58860 0.86500 20.84390 10.20750 0.56870 51.65120 0.215599998832 'International Tables Volume C Table 6.1.1.4 (pp. 500-502)' 'Henke, Gullikson and Davis, At. Data and Nucl. Data Tables, 1993, 54, 2'
O 0.01158 0.00611 3.04850 2.28680 1.54630 0.86700 13.27710 5.70110 0.32390 32.90890 0.250800013542 'International Tables Volume C Table 6.1.1.4 (pp. 500-502)' 'Henke, Gullikson and Davis, At. Data and Nucl. Data Tables, 1993, 54, 2'
Sm 0.07511 3.72796 24.00420 19.42580 13.43960 2.89604 2.47274 0.19645 14.39960 128.00700 2.20963001251 'International Tables Volume C Table 6.1.1.4 (pp. 500-502)' 'Henke, Gullikson and Davis, At. Data and Nucl. Data Tables, 1993, 54, 2'
N 0.00653 0.00323 12.21260 3.13220 2.01250 1.16630 0.00570 9.89330 28.99750 0.58260 -11.5290002823 'International Tables Volume C Table 6.1.1.4 (pp. 500-502)' 'Henke, Gullikson and Davis, At. Data and Nucl. Data Tables, 1993, 54, 2'

loop_
_geom_angle_atom_site_label_1
_geom_angle_atom_site_label_2
_geom_angle_atom_site_label_3
_geom_angle
_geom_angle_site_symmetry_1
_geom_angle_site_symmetry_3
N2 Sm1 N1 62.09(9) . .
N3 Sm1 N1 114.70(9) . .
N3 Sm1 N2 131.55(9) . .
N4 Sm1 N1 144.31(9) . .
N4 Sm1 N2 150.56(9) . .
N4 Sm1 N3 59.93(9) . .
O2 Sm1 N1 69.51(9) 1_655 .
O2 Sm1 N2 93.50(9) 1_655 .
O2 Sm1 N3 132.63(9) 1_655 .
O2 Sm1 N4 88.95(9) 1_655 .
O3 Sm1 N1 74.27(8) . .
O3 Sm1 N2 70.80(8) . .
O3 Sm1 N3 62.86(8) . .
O3 Sm1 N4 120.96(8) . .
O3 Sm1 O2 143.73(9) . 1_655
O4 Sm1 N1 125.67(9) . .
O4 Sm1 N2 64.97(9) . .
O4 Sm1 N3 91.50(10) . .
O4 Sm1 N4 89.97(9) . .
O4 Sm1 O2 125.73(10) . 1_655
O4 Sm1 O3 77.99(9) . .
O6 Sm1 N1 127.00(9) . .
O6 Sm1 N2 94.38(9) . .
O6 Sm1 N3 115.83(9) . .
O6 Sm1 N4 60.23(9) . .
O6 Sm1 O2 65.23(9) . 1_655
O6 Sm1 O3 145.53(9) . .
O6 Sm1 O4 67.55(10) . .
O8 Sm1 N1 64.54(8) . .
O8 Sm1 N2 125.99(9) . .
O8 Sm1 N3 66.88(8) . .
O8 Sm1 N4 82.97(9) . .
O8 Sm1 O2 75.17(9) . 1_655
O8 Sm1 O3 87.79(8) . .
O8 Sm1 O4 157.96(9) . .
O8 Sm1 O6 124.70(9) . .
C2 N1 Sm1 117.2(2) . .
C6 N1 Sm1 123.2(2) . .
C6 N1 C2 119.2(3) . .
C7 N2 Sm1 123.6(2) . .
C11 N2 Sm1 116.9(2) . .
C11 N2 C7 119.3(3) . .
C14 N3 Sm1 115.9(2) . .
C18 N3 Sm1 120.7(2) . .
C18 N3 C14 118.5(3) . .
C19 N4 Sm1 120.5(2) . .
C23 N4 Sm1 120.8(2) . .
C23 N4 C19 118.2(3) . .
H1b O1 H1a 94.6 . .
C13 O2 Sm1 148.7(2) . 1_455
C13 O3 Sm1 126.1(2) . .
C12 O4 Sm1 125.5(2) . .
C24 O6 Sm1 122.4(2) . .
C1 O8 Sm1 124.9(2) . .
O9 C1 O8 125.1(3) . .
C2 C1 O8 116.4(3) . .
C2 C1 O9 118.5(3) . .
C1 C2 N1 114.9(3) . .
C3 C2 N1 122.6(3) . .
C3 C2 C1 122.5(3) . .
H3 C3 C2 120.9(2) . .
C4 C3 C2 118.2(3) . .
C4 C3 H3 120.9(2) . .
H4 C4 C3 120.1(2) . .
C5 C4 C3 119.7(3) . .
C5 C4 H4 120.1(2) . .
H5 C5 C4 120.3(2) . .
C6 C5 C4 119.3(3) . .
C6 C5 H5 120.3(2) . .
C5 C6 N1 120.9(3) . .
C7 C6 N1 115.3(3) . .
C7 C6 C5 123.8(3) . .
C6 C7 N2 115.4(3) . .
C8 C7 N2 120.9(3) . .
C8 C7 C6 123.7(3) . .
H8 C8 C7 120.4(2) . .
C9 C8 C7 119.2(4) . .
C9 C8 H8 120.4(2) . .
H9 C9 C8 120.0(2) . .
C10 C9 C8 120.0(4) . .
C10 C9 H9 120.0(2) . .
H10 C10 C9 121.0(2) . .
C11 C10 C9 118.0(4) . .
C11 C10 H10 121.0(2) . .
C10 C11 N2 122.4(4) . .
C12 C11 N2 115.0(3) . .
C12 C11 C10 122.4(3) . .
O5 C12 O4 125.4(4) . .
C11 C12 O4 116.7(3) . .
C11 C12 O5 117.8(4) . .
O3 C13 O2 125.8(3) . .
C14 C13 O2 118.3(3) . .
C14 C13 O3 115.9(3) . .
C13 C14 N3 114.5(3) . .
C15 C14 N3 122.9(3) . .
C15 C14 C13 122.6(3) . .
H15 C15 C14 121.0(2) . .
C16 C15 C14 118.1(4) . .
C16 C15 H15 121.0(2) . .
H16 C16 C15 120.4(2) . .
C17 C16 C15 119.2(4) . .
C17 C16 H16 120.4(2) . .
H17 C17 C16 120.1(2) . .
C18 C17 C16 119.8(4) . .
C18 C17 H17 120.1(2) . .
C17 C18 N3 121.6(3) . .
C19 C18 N3 115.0(3) . .
C19 C18 C17 123.4(3) . .
C18 C19 N4 115.3(3) . .
C20 C19 N4 121.3(3) . .
C20 C19 C18 123.2(3) . .
H20 C20 C19 120.0(2) . .
C21 C20 C19 119.9(4) . .
C21 C20 H20 120.0(3) . .
H21 C21 C20 120.3(3) . .
C22 C21 C20 119.4(4) . .
C22 C21 H21 120.3(2) . .
H22 C22 C21 121.0(2) . .
C23 C22 C21 118.0(4) . .
C23 C22 H22 121.0(2) . .
C22 C23 N4 123.1(4) . .
C24 C23 N4 114.3(3) . .
C24 C23 C22 122.6(4) . .
O7 C24 O6 125.2(4) . .
C23 C24 O6 120.5(3) . .
C23 C24 O7 114.3(3) . .

loop_
_geom_bond_atom_site_label_1
_geom_bond_atom_site_label_2
_geom_bond_distance
_geom_bond_site_symmetry_2
Sm1 N1 2.549(3) .
Sm1 N2 2.545(3) .
Sm1 N3 2.614(3) .
Sm1 N4 2.659(3) .
Sm1 O2 2.438(3) 1_655
Sm1 O3 2.451(2) .
Sm1 O4 2.357(3) .
Sm1 O6 2.659(3) .
Sm1 O8 2.381(2) .
N1 C2 1.331(4) .
N1 C6 1.345(4) .
N2 C7 1.342(5) .
N2 C11 1.335(5) .
N3 C14 1.339(4) .
N3 C18 1.339(5) .
N4 C19 1.340(5) .
N4 C23 1.342(5) .
O1 H1a 0.9155 .
O1 H1b 0.7849 .
O2 C13 1.252(4) .
O3 C13 1.247(4) .
O4 C12 1.257(5) .
O5 C12 1.228(5) .
O6 C24 1.218(5) .
O7 C24 1.295(5) .
O8 C1 1.256(4) .
O9 C1 1.232(5) .
C1 C2 1.514(5) .
C2 C3 1.382(5) .
C3 H3 0.9300 .
C3 C4 1.383(6) .
C4 H4 0.9300 .
C4 C5 1.365(6) .
C5 H5 0.9300 .
C5 C6 1.393(5) .
C6 C7 1.474(5) .
C7 C8 1.386(5) .
C8 H8 0.9300 .
C8 C9 1.371(6) .
C9 H9 0.9300 .
C9 C10 1.373(6) .
C10 H10 0.9300 .
C10 C11 1.381(5) .
C11 C12 1.506(5) .
C13 C14 1.502(5) .
C14 C15 1.384(5) .
C15 H15 0.9300 .
C15 C16 1.377(6) .
C16 H16 0.9300 .
C16 C17 1.372(6) .
C17 H17 0.9300 .
C17 C18 1.377(5) .
C18 C19 1.488(5) .
C19 C20 1.383(6) .
C20 H20 0.9300 .
C20 C21 1.367(6) .
C21 H21 0.9300 .
C21 C22 1.372(6) .
C22 H22 0.9300 .
C22 C23 1.385(5) .
C23 C24 1.490(6) .

loop_
_geom_hbond_atom_site_label_D
_geom_hbond_atom_site_label_H
_geom_hbond_atom_site_label_A
_geom_hbond_distance_DH
_geom_hbond_distance_HA
_geom_hbond_distance_DA
_geom_hbond_angle_DHA
_geom_hbond_site_symmetry_A
O1 H1a O9 0.9155 1.768(5) 2.679(5) 172.69(15) 1_556
O1 H1b O5 0.7849 1.862(5) 2.629(5) 165.48(14) .
